data_4080160
loop_
_publ_author_name
'Huo, Ping'
'Liu, Wanyun'
'He, Xiaohui'
'Wang, Hongming'
'Chen, Yiwang'

_publ_section_title
;
 Nickel(II) Complexes with Three-Dimensional Geometry \a-Diimine Ligands:
 Synthesis and Catalytic Activity toward Copolymerization of Norbornene
;
_journal_issue 8
_journal_name_full Organometallics
_journal_page_first 2291
_journal_paper_doi 10.1021/om300883h
_journal_volume 32
_journal_year 2013
_chemical_formula_moiety 'C34 H32 Br2 N2 Ni'
_chemical_formula_sum 'C34 H32 Br2 N2 Ni'
_chemical_formula_weight 687.15
_chemical_name_systematic
; 
 ? 
;
_space_group_IT_number 14
_symmetry_cell_setting monoclinic
_symmetry_space_group_name_Hall '-P 2yn'
_symmetry_space_group_name_H-M 'P 1 21/n 1'
_atom_sites_solution_hydrogens geom
_atom_sites_solution_primary direct
_atom_sites_solution_secondary difmap
_audit_creation_method SHELXL-97
_cell_angle_alpha 90.00
_cell_angle_beta 90.8190(10)
_cell_angle_gamma 90.00
_cell_formula_units_Z 4
_cell_length_a 8.8010(9)
_cell_length_b 16.9400(16)
_cell_length_c 20.792(2)
_cell_measurement_reflns_used 6628
_cell_measurement_temperature 296(2)
_cell_measurement_theta_max 23.53
_cell_measurement_theta_min 2.30
_cell_volume 3099.5(5)
_computing_cell_refinement 'Bruker SAINT'
_computing_data_collection 'Bruker APEX2'
_computing_data_reduction 'Bruker SAINT'
_computing_molecular_graphics 'Bruker SHELXTL'
_computing_publication_material 'Bruker SHELXTL'
_computing_structure_refinement 'SHELXL-97 (Sheldrick, 2008)'
_computing_structure_solution 'SHELXS-97 (Sheldrick, 2008)'
_diffrn_ambient_temperature 296(2)
_diffrn_measured_fraction_theta_full 1.000
_diffrn_measured_fraction_theta_max 1.000
_diffrn_measurement_device_type 'Bruker APEX-II CCD'
_diffrn_measurement_method '\f and \w scans'
_diffrn_radiation_monochromator graphite
_diffrn_radiation_source 'fine-focus sealed tube'
_diffrn_radiation_type MoK\a
_diffrn_radiation_wavelength 0.71073
_diffrn_reflns_av_R_equivalents 0.0296
_diffrn_reflns_av_sigmaI/netI 0.0279
_diffrn_reflns_limit_h_max 10
_diffrn_reflns_limit_h_min -10
_diffrn_reflns_limit_k_max 20
_diffrn_reflns_limit_k_min -19
_diffrn_reflns_limit_l_max 25
_diffrn_reflns_limit_l_min -25
_diffrn_reflns_number 23577
_diffrn_reflns_theta_full 25.50
_diffrn_reflns_theta_max 25.50
_diffrn_reflns_theta_min 2.30
_exptl_absorpt_coefficient_mu 3.229
_exptl_absorpt_correction_T_max 0.6980
_exptl_absorpt_correction_T_min 0.5790
_exptl_absorpt_correction_type multi-scan
_exptl_crystal_colour red
_exptl_crystal_density_diffrn 1.473
_exptl_crystal_density_method 'not measured'
_exptl_crystal_description block
_exptl_crystal_F_000 1392
_exptl_crystal_size_max 0.19
_exptl_crystal_size_mid 0.15
_exptl_crystal_size_min 0.12
_refine_diff_density_max 1.428
_refine_diff_density_min -1.075
_refine_diff_density_rms 0.070
_refine_ls_extinction_method none
_refine_ls_goodness_of_fit_ref 1.024
_refine_ls_hydrogen_treatment constr
_refine_ls_matrix_type full
_refine_ls_number_parameters 358
_refine_ls_number_reflns 5776
_refine_ls_number_restraints 0
_refine_ls_restrained_S_all 1.024
_refine_ls_R_factor_all 0.0683
_refine_ls_R_factor_gt 0.0451
_refine_ls_shift/su_max 0.002
_refine_ls_shift/su_mean 0.000
_refine_ls_structure_factor_coef Fsqd
_refine_ls_weighting_details 'calc w=1/[\s^2^(Fo^2^)+(0.0520P)^2^+5.3446P] where P=(Fo^2^+2Fc^2^)/3'
_refine_ls_weighting_scheme calc
_refine_ls_wR_factor_gt 0.1088
_refine_ls_wR_factor_ref 0.1232
_reflns_number_gt 4247
_reflns_number_total 5776
_reflns_threshold_expression >2sigma(I)
_cod_data_source_file om300883h_si_002.cif
_cod_data_source_block C3
_cod_depositor_comments
;
The following automatic conversions were performed:

'_symmetry_cell_setting' value 'Monoclinic' changed to 'monoclinic'
according to /home/saulius/struct/CIF-dictionaries/cif_core.dic
dictionary named 'cif_core.dic' version 2.4.2 from
2011-04-26.

'_exptl_absorpt_correction_type' value 'Multi-scan'
changed to 'multi-scan' according to
/home/saulius/struct/CIF-dictionaries/cif_core.dic dictionary named
'cif_core.dic' version 2.4.2 from 2011-04-26.

Automatic conversion script
Id: cif_fix_values 1891 2012-01-12 08:04:46Z andrius 
;
_cod_original_sg_symbol_H-M P2(1)/n
_cod_database_code 4080160

loop_
_symmetry_equiv_pos_as_xyz
'x, y, z'
'-x+1/2, y+1/2, -z+1/2'
'-x, -y, -z'
'x-1/2, -y-1/2, z-1/2'

loop_
_atom_site_label
_atom_site_type_symbol
_atom_site_fract_x
_atom_site_fract_y
_atom_site_fract_z
_atom_site_U_iso_or_equiv
_atom_site_adp_type
_atom_site_occupancy
_atom_site_symmetry_multiplicity
_atom_site_calc_flag
_atom_site_refinement_flags
Ni1 Ni 0.59593(5) 0.26445(3) 0.04398(2) 0.04338(16) Uani 1 1 d .
Br2 Br 0.62899(7) 0.37257(4) -0.02479(2) 0.0804(2) Uani 1 1 d .
Br1 Br 0.76364(7) 0.15970(4) 0.04461(4) 0.0942(2) Uani 1 1 d .
C6 C 0.1037(4) 0.3601(2) 0.11439(18) 0.0377(9) Uani 1 1 d .
C5 C 0.1931(4) 0.3980(2) 0.16048(18) 0.0398(9) Uani 1 1 d .
C1 C 0.0002(4) 0.4023(3) 0.0772(2) 0.0491(10) Uani 1 1 d .
H1 H -0.0605 0.3771 0.0465 0.059 Uiso 1 1 calc R
C4 C 0.1799(5) 0.4788(3) 0.1699(2) 0.0559(11) Uani 1 1 d .
H4 H 0.2387 0.5043 0.2011 0.067 Uiso 1 1 calc R
C3 C 0.0780(6) 0.5207(3) 0.1321(3) 0.0659(14) Uani 1 1 d .
H3 H 0.0696 0.5750 0.1374 0.079 Uiso 1 1 calc R
C2 C -0.0109(5) 0.4834(3) 0.0870(2) 0.0626(13) Uani 1 1 d .
H2 H -0.0798 0.5126 0.0624 0.075 Uiso 1 1 calc R
C8 C 0.1326(4) 0.2342(2) 0.17366(18) 0.0396(9) Uani 1 1 d .
C7 C 0.1368(4) 0.2724(2) 0.10745(17) 0.0367(8) Uani 1 1 d .
H7 H 0.0712 0.2461 0.0756 0.044 Uiso 1 1 calc R
C10 C 0.3073(4) 0.3440(2) 0.19423(17) 0.0394(9) Uani 1 1 d .
H10 H 0.3688 0.3710 0.2271 0.047 Uiso 1 1 calc R
C9 C 0.2221(4) 0.2726(2) 0.21986(18) 0.0430(9) Uani 1 1 d .
C11 C 0.0531(5) 0.1670(3) 0.1886(2) 0.0546(11) Uani 1 1 d .
H11 H -0.0043 0.1411 0.1571 0.066 Uiso 1 1 calc R
C14 C 0.2279(5) 0.2431(3) 0.2821(2) 0.0610(13) Uani 1 1 d .
H14 H 0.2871 0.2678 0.3135 0.073 Uiso 1 1 calc R
C12 C 0.0594(6) 0.1383(3) 0.2502(3) 0.0711(15) Uani 1 1 d .
H12 H 0.0056 0.0929 0.2606 0.085 Uiso 1 1 calc R
C13 C 0.1443(6) 0.1761(4) 0.2968(3) 0.0739(16) Uani 1 1 d .
H13 H 0.1458 0.1567 0.3386 0.089 Uiso 1 1 calc R
C15 C 0.3034(4) 0.2708(2) 0.09037(16) 0.0318(8) Uani 1 1 d .
C16 C 0.3998(4) 0.3115(2) 0.13965(16) 0.0322(8) Uani 1 1 d .
N1 N 0.3707(3) 0.23875(17) 0.04321(14) 0.0344(7) Uani 1 1 d .
N2 N 0.5432(3) 0.31199(18) 0.13054(13) 0.0338(7) Uani 1 1 d .
C17 C 0.2816(4) 0.1924(2) -0.00226(16) 0.0342(8) Uani 1 1 d .
C22 C 0.2058(4) 0.2292(2) -0.05286(18) 0.0406(9) Uani 1 1 d .
C18 C 0.2720(4) 0.1116(2) 0.00845(19) 0.0439(9) Uani 1 1 d .
C21 C 0.1157(5) 0.1823(3) -0.0929(2) 0.0518(11) Uani 1 1 d .
H19 H 0.0633 0.2060 -0.1269 0.062 Uiso 1 1 calc R
C20 C 0.1012(5) 0.1021(3) -0.0840(2) 0.0541(11) Uani 1 1 d .
C19 C 0.1799(5) 0.0682(3) -0.0334(2) 0.0559(11) Uani 1 1 d .
H21 H 0.1713 0.0141 -0.0270 0.067 Uiso 1 1 calc R
C29 C 0.3545(6) 0.0720(3) 0.0635(2) 0.0657(13) Uani 1 1 d .
H25A H 0.3124 0.0894 0.1035 0.098 Uiso 1 1 calc R
H25B H 0.4604 0.0856 0.0625 0.098 Uiso 1 1 calc R
H25C H 0.3435 0.0158 0.0598 0.098 Uiso 1 1 calc R
C31 C 0.2181(6) 0.3172(3) -0.0648(2) 0.0633(13) Uani 1 1 d .
H23A H 0.1646 0.3452 -0.0320 0.095 Uiso 1 1 calc R
H23B H 0.1743 0.3296 -0.1061 0.095 Uiso 1 1 calc R
H23C H 0.3231 0.3325 -0.0638 0.095 Uiso 1 1 calc R
C30 C 0.0004(7) 0.0536(4) -0.1285(3) 0.0907(19) Uani 1 1 d .
H24A H 0.0350 0.0587 -0.1719 0.136 Uiso 1 1 calc R
H24B H -0.1024 0.0723 -0.1260 0.136 Uiso 1 1 calc R
H24C H 0.0045 -0.0008 -0.1158 0.136 Uiso 1 1 calc R
C23 C 0.6449(4) 0.3443(2) 0.17911(17) 0.0365(8) Uani 1 1 d .
C28 C 0.6769(4) 0.4247(3) 0.17913(19) 0.0460(10) Uani 1 1 d .
C26 C 0.8481(5) 0.4016(4) 0.2705(2) 0.0694(15) Uani 1 1 d .
C24 C 0.7084(4) 0.2922(3) 0.22348(19) 0.0471(10) Uani 1 1 d .
C25 C 0.8110(5) 0.3226(4) 0.2684(2) 0.0639(14) Uani 1 1 d .
H28 H 0.8561 0.2885 0.2981 0.077 Uiso 1 1 calc R
C27 C 0.7802(5) 0.4514(3) 0.2264(2) 0.0630(14) Uani 1 1 d .
H30 H 0.8037 0.5049 0.2280 0.076 Uiso 1 1 calc R
C32 C 0.6623(5) 0.2065(3) 0.2255(2) 0.0650(13) Uani 1 1 d .
H32A H 0.7173 0.1803 0.2595 0.098 Uiso 1 1 calc R
H32B H 0.6850 0.1820 0.1852 0.098 Uiso 1 1 calc R
H32C H 0.5552 0.2028 0.2332 0.098 Uiso 1 1 calc R
C34 C 0.6049(5) 0.4807(3) 0.1323(2) 0.0588(12) Uani 1 1 d .
H34A H 0.6232 0.4630 0.0892 0.088 Uiso 1 1 calc R
H34B H 0.6477 0.5324 0.1382 0.088 Uiso 1 1 calc R
H34C H 0.4974 0.4828 0.1393 0.088 Uiso 1 1 calc R
C33 C 0.9589(7) 0.4322(5) 0.3215(3) 0.114(3) Uani 1 1 d .
H33A H 0.9492 0.4885 0.3249 0.171 Uiso 1 1 calc R
H33B H 1.0609 0.4191 0.3095 0.171 Uiso 1 1 calc R
H33C H 0.9367 0.4084 0.3621 0.171 Uiso 1 1 calc R

loop_
_atom_site_aniso_label
_atom_site_aniso_U_11
_atom_site_aniso_U_22
_atom_site_aniso_U_33
_atom_site_aniso_U_23
_atom_site_aniso_U_13
_atom_site_aniso_U_12
Ni1 0.0339(3) 0.0574(3) 0.0389(3) -0.0112(2) 0.0023(2) -0.0001(2)
Br2 0.0919(4) 0.1018(5) 0.0476(3) 0.0143(3) -0.0004(3) -0.0282(3)
Br1 0.0643(3) 0.0775(4) 0.1405(6) -0.0338(4) -0.0129(3) 0.0254(3)
C6 0.0289(18) 0.045(2) 0.039(2) 0.0059(17) 0.0068(15) 0.0001(16)
C5 0.0324(19) 0.043(2) 0.044(2) -0.0014(17) 0.0074(16) 0.0011(16)
C1 0.038(2) 0.062(3) 0.048(2) 0.012(2) 0.0053(18) 0.0032(19)
C4 0.045(2) 0.049(3) 0.075(3) -0.010(2) 0.015(2) -0.004(2)
C3 0.058(3) 0.041(3) 0.100(4) 0.008(3) 0.021(3) 0.008(2)
C2 0.052(3) 0.062(3) 0.074(3) 0.025(3) 0.016(2) 0.016(2)
C8 0.0338(19) 0.043(2) 0.042(2) 0.0054(17) 0.0058(16) 0.0014(17)
C7 0.0312(18) 0.044(2) 0.0345(19) 0.0009(16) -0.0024(15) -0.0043(16)
C10 0.0331(19) 0.050(2) 0.035(2) -0.0082(17) -0.0010(15) 0.0013(17)
C9 0.037(2) 0.054(3) 0.038(2) 0.0058(18) 0.0050(16) 0.0079(18)
C11 0.045(2) 0.050(3) 0.069(3) 0.015(2) 0.005(2) 0.002(2)
C14 0.048(2) 0.092(4) 0.043(2) 0.011(2) 0.0021(19) 0.018(2)
C12 0.056(3) 0.070(3) 0.088(4) 0.037(3) 0.009(3) 0.003(2)
C13 0.071(3) 0.095(4) 0.056(3) 0.041(3) 0.019(3) 0.019(3)
C15 0.0327(18) 0.0316(19) 0.0311(18) 0.0029(15) -0.0042(14) 0.0003(15)
C16 0.0316(18) 0.035(2) 0.0304(18) 0.0008(15) -0.0018(14) -0.0005(15)
N1 0.0361(16) 0.0338(16) 0.0331(16) -0.0009(13) -0.0042(13) -0.0008(13)
N2 0.0322(16) 0.0372(17) 0.0319(16) -0.0020(13) -0.0022(12) -0.0012(13)
C17 0.0355(19) 0.036(2) 0.0312(19) -0.0048(15) -0.0023(15) -0.0023(15)
C22 0.044(2) 0.041(2) 0.037(2) -0.0006(17) -0.0042(16) -0.0002(17)
C18 0.047(2) 0.040(2) 0.045(2) -0.0007(18) -0.0012(18) 0.0014(18)
C21 0.053(2) 0.063(3) 0.039(2) -0.001(2) -0.0105(19) -0.004(2)
C20 0.058(3) 0.061(3) 0.044(2) -0.013(2) -0.002(2) -0.018(2)
C19 0.066(3) 0.040(2) 0.062(3) -0.009(2) 0.004(2) -0.010(2)
C29 0.076(3) 0.043(3) 0.077(3) 0.017(2) -0.014(3) 0.000(2)
C31 0.085(3) 0.046(3) 0.058(3) 0.013(2) -0.022(2) -0.001(2)
C30 0.100(4) 0.095(4) 0.077(4) -0.022(3) -0.016(3) -0.044(4)
C23 0.0267(17) 0.051(2) 0.0320(19) -0.0081(17) 0.0013(14) -0.0042(16)
C28 0.037(2) 0.059(3) 0.042(2) -0.0154(19) 0.0107(17) -0.0107(19)
C26 0.041(2) 0.121(5) 0.046(3) -0.031(3) 0.001(2) -0.014(3)
C24 0.032(2) 0.070(3) 0.039(2) -0.002(2) 0.0002(17) 0.0012(19)
C25 0.040(2) 0.111(5) 0.041(2) -0.003(3) -0.0047(19) 0.001(3)
C27 0.050(3) 0.079(3) 0.060(3) -0.032(3) 0.014(2) -0.024(2)
C32 0.056(3) 0.072(3) 0.067(3) 0.019(3) -0.007(2) 0.005(2)
C34 0.062(3) 0.045(3) 0.070(3) -0.006(2) 0.013(2) -0.005(2)
C33 0.073(4) 0.198(8) 0.071(4) -0.051(5) -0.013(3) -0.041(4)

loop_
_atom_type_symbol
_atom_type_description
_atom_type_scat_dispersion_real
_atom_type_scat_dispersion_imag
_atom_type_scat_source
C C 0.0033 0.0016 'International Tables Vol C Tables 4.2.6.8 and 6.1.1.4'
H H 0.0000 0.0000 'International Tables Vol C Tables 4.2.6.8 and 6.1.1.4'
N N 0.0061 0.0033 'International Tables Vol C Tables 4.2.6.8 and 6.1.1.4'
Ni Ni 0.3393 1.1124 'International Tables Vol C Tables 4.2.6.8 and 6.1.1.4'
Br Br -0.2901 2.4595 'International Tables Vol C Tables 4.2.6.8 and 6.1.1.4'

loop_
_geom_angle_atom_site_label_1
_geom_angle_atom_site_label_2
_geom_angle_atom_site_label_3
_geom_angle
N1 Ni1 N2 81.75(11)
N1 Ni1 Br1 117.36(9)
N2 Ni1 Br1 116.99(9)
N1 Ni1 Br2 107.01(9)
N2 Ni1 Br2 105.23(9)
Br1 Ni1 Br2 121.28(3)
C1 C6 C5 120.5(4)
C1 C6 C7 125.3(4)
C5 C6 C7 114.2(3)
C4 C5 C6 120.4(4)
C4 C5 C10 125.7(4)
C6 C5 C10 113.9(3)
C6 C1 C2 118.4(4)
C6 C1 H1 120.8
C2 C1 H1 120.8
C3 C4 C5 118.8(4)
C3 C4 H4 120.6
C5 C4 H4 120.6
C2 C3 C4 120.9(4)
C2 C3 H3 119.5
C4 C3 H3 119.5
C3 C2 C1 121.0(4)
C3 C2 H2 119.5
C1 C2 H2 119.5
C11 C8 C9 121.0(4)
C11 C8 C7 125.1(4)
C9 C8 C7 113.8(3)
C15 C7 C6 103.1(3)
C15 C7 C8 104.0(3)
C6 C7 C8 108.8(3)
C15 C7 H7 113.4
C6 C7 H7 113.4
C8 C7 H7 113.4
C16 C10 C5 103.4(3)
C16 C10 C9 104.3(3)
C5 C10 C9 108.2(3)
C16 C10 H10 113.4
C5 C10 H10 113.4
C9 C10 H10 113.4
C14 C9 C8 119.1(4)
C14 C9 C10 127.0(4)
C8 C9 C10 113.9(3)
C12 C11 C8 119.4(5)
C12 C11 H11 120.3
C8 C11 H11 120.3
C9 C14 C13 119.2(5)
C9 C14 H14 120.4
C13 C14 H14 120.4
C11 C12 C13 120.6(5)
C11 C12 H12 119.7
C13 C12 H12 119.7
C12 C13 C14 120.6(4)
C12 C13 H13 119.7
C14 C13 H13 119.7
N1 C15 C16 117.4(3)
N1 C15 C7 130.6(3)
C16 C15 C7 112.0(3)
N2 C16 C15 117.0(3)
N2 C16 C10 130.7(3)
C15 C16 C10 112.2(3)
C15 N1 C17 118.7(3)
C15 N1 Ni1 111.5(2)
C17 N1 Ni1 129.8(2)
C16 N2 C23 120.1(3)
C16 N2 Ni1 111.5(2)
C23 N2 Ni1 128.4(2)
C22 C17 C18 122.3(3)
C22 C17 N1 120.1(3)
C18 C17 N1 117.5(3)
C17 C22 C21 117.6(4)
C17 C22 C31 122.1(3)
C21 C22 C31 120.3(4)
C17 C18 C19 117.2(4)
C17 C18 C29 122.1(4)
C19 C18 C29 120.8(4)
C20 C21 C22 122.4(4)
C20 C21 H19 118.8
C22 C21 H19 118.8
C19 C20 C21 117.8(4)
C19 C20 C30 121.7(5)
C21 C20 C30 120.5(4)
C20 C19 C18 122.7(4)
C20 C19 H21 118.6
C18 C19 H21 118.6
C18 C29 H25A 109.5
C18 C29 H25B 109.5
H25A C29 H25B 109.5
C18 C29 H25C 109.5
H25A C29 H25C 109.5
H25B C29 H25C 109.5
C22 C31 H23A 109.5
C22 C31 H23B 109.5
H23A C31 H23B 109.5
C22 C31 H23C 109.5
H23A C31 H23C 109.5
H23B C31 H23C 109.5
C20 C30 H24A 109.5
C20 C30 H24B 109.5
H24A C30 H24B 109.5
C20 C30 H24C 109.5
H24A C30 H24C 109.5
H24B C30 H24C 109.5
C24 C23 C28 122.9(3)
C24 C23 N2 117.6(3)
C28 C23 N2 119.6(3)
C23 C28 C27 116.4(4)
C23 C28 C34 122.5(4)
C27 C28 C34 121.1(4)
C27 C26 C25 118.3(4)
C27 C26 C33 121.5(6)
C25 C26 C33 120.2(6)
C23 C24 C25 117.6(4)
C23 C24 C32 121.6(4)
C25 C24 C32 120.7(4)
C26 C25 C24 122.2(5)
C26 C25 H28 118.9
C24 C25 H28 118.9
C26 C27 C28 122.6(5)
C26 C27 H30 118.7
C28 C27 H30 118.7
C24 C32 H32A 109.5
C24 C32 H32B 109.5
H32A C32 H32B 109.5
C24 C32 H32C 109.5
H32A C32 H32C 109.5
H32B C32 H32C 109.5
C28 C34 H34A 109.5
C28 C34 H34B 109.5
H34A C34 H34B 109.5
C28 C34 H34C 109.5
H34A C34 H34C 109.5
H34B C34 H34C 109.5
C26 C33 H33A 109.5
C26 C33 H33B 109.5
H33A C33 H33B 109.5
C26 C33 H33C 109.5
H33A C33 H33C 109.5
H33B C33 H33C 109.5

loop_
_geom_bond_atom_site_label_1
_geom_bond_atom_site_label_2
_geom_bond_distance
Ni1 N1 2.030(3)
Ni1 N2 2.031(3)
Ni1 Br1 2.3080(8)
Ni1 Br2 2.3442(8)
C6 C1 1.386(5)
C6 C5 1.388(5)
C6 C7 1.521(5)
C5 C4 1.388(6)
C5 C10 1.522(5)
C1 C2 1.391(7)
C1 H1 0.9300
C4 C3 1.380(7)
C4 H4 0.9300
C3 C2 1.368(7)
C3 H3 0.9300
C2 H2 0.9300
C8 C11 1.375(6)
C8 C9 1.395(6)
C8 C7 1.522(5)
C7 C15 1.514(5)
C7 H7 0.9800
C10 C16 1.510(5)
C10 C9 1.523(6)
C10 H10 0.9800
C9 C14 1.387(6)
C11 C12 1.371(7)
C11 H11 0.9300
C14 C13 1.389(7)
C14 H14 0.9300
C12 C13 1.373(8)
C12 H12 0.9300
C13 H13 0.9300
C15 N1 1.274(5)
C15 C16 1.490(5)
C16 N2 1.279(4)
N1 C17 1.450(4)
N2 C23 1.447(4)
C17 C22 1.385(5)
C17 C18 1.390(5)
C22 C21 1.390(5)
C22 C31 1.515(6)
C18 C19 1.391(6)
C18 C29 1.505(6)
C21 C20 1.378(6)
C21 H19 0.9300
C20 C19 1.377(6)
C20 C30 1.514(6)
C19 H21 0.9300
C29 H25A 0.9600
C29 H25B 0.9600
C29 H25C 0.9600
C31 H23A 0.9600
C31 H23B 0.9600
C31 H23C 0.9600
C30 H24A 0.9600
C30 H24B 0.9600
C30 H24C 0.9600
C23 C24 1.388(6)
C23 C28 1.392(6)
C28 C27 1.404(6)
C28 C34 1.495(6)
C26 C27 1.376(8)
C26 C25 1.377(8)
C26 C33 1.522(6)
C24 C25 1.389(6)
C24 C32 1.507(7)
C25 H28 0.9300
C27 H30 0.9300
C32 H32A 0.9600
C32 H32B 0.9600
C32 H32C 0.9600
C34 H34A 0.9600
C34 H34B 0.9600
C34 H34C 0.9600
C33 H33A 0.9600
C33 H33B 0.9600
C33 H33C 0.9600

loop_
_geom_torsion_atom_site_label_1
_geom_torsion_atom_site_label_2
_geom_torsion_atom_site_label_3
_geom_torsion_atom_site_label_4
_geom_torsion
C1 C6 C5 C4 0.0(6)
C7 C6 C5 C4 177.1(3)
C1 C6 C5 C10 -176.5(3)
C7 C6 C5 C10 0.6(5)
C5 C6 C1 C2 0.4(6)
C7 C6 C1 C2 -176.3(4)
C6 C5 C4 C3 -0.8(6)
C10 C5 C4 C3 175.2(4)
C5 C4 C3 C2 1.2(7)
C4 C3 C2 C1 -0.8(7)
C6 C1 C2 C3 0.0(6)
C1 C6 C7 C15 118.4(4)
C5 C6 C7 C15 -58.5(4)
C1 C6 C7 C8 -131.7(4)
C5 C6 C7 C8 51.4(4)
C11 C8 C7 C15 -120.0(4)
C9 C8 C7 C15 58.2(4)
C11 C8 C7 C6 130.6(4)
C9 C8 C7 C6 -51.1(4)
C4 C5 C10 C16 -118.5(4)
C6 C5 C10 C16 57.7(4)
C4 C5 C10 C9 131.3(4)
C6 C5 C10 C9 -52.5(4)
C11 C8 C9 C14 -1.4(6)
C7 C8 C9 C14 -179.7(4)
C11 C8 C9 C10 177.5(3)
C7 C8 C9 C10 -0.8(5)
C16 C10 C9 C14 121.8(4)
C5 C10 C9 C14 -128.6(4)
C16 C10 C9 C8 -57.0(4)
C5 C10 C9 C8 52.6(4)
C9 C8 C11 C12 1.6(6)
C7 C8 C11 C12 179.7(4)
C8 C9 C14 C13 -0.1(6)
C10 C9 C14 C13 -178.9(4)
C8 C11 C12 C13 -0.2(7)
C11 C12 C13 C14 -1.3(8)
C9 C14 C13 C12 1.5(7)
C6 C7 C15 N1 -125.9(4)
C8 C7 C15 N1 120.7(4)
C6 C7 C15 C16 56.8(4)
C8 C7 C15 C16 -56.6(4)
N1 C15 C16 N2 0.8(5)
C7 C15 C16 N2 178.5(3)
N1 C15 C16 C10 -177.7(3)
C7 C15 C16 C10 0.0(4)
C5 C10 C16 N2 125.0(4)
C9 C10 C16 N2 -121.8(4)
C5 C10 C16 C15 -56.8(4)
C9 C10 C16 C15 56.3(4)
C16 C15 N1 C17 174.3(3)
C7 C15 N1 C17 -2.9(6)
C16 C15 N1 Ni1 -6.8(4)
C7 C15 N1 Ni1 176.0(3)
N2 Ni1 N1 C15 7.5(2)
Br1 Ni1 N1 C15 123.7(2)
Br2 Ni1 N1 C15 -95.9(2)
N2 Ni1 N1 C17 -173.7(3)
Br1 Ni1 N1 C17 -57.5(3)
Br2 Ni1 N1 C17 82.8(3)
C15 C16 N2 C23 -174.6(3)
C10 C16 N2 C23 3.5(6)
C15 C16 N2 Ni1 5.7(4)
C10 C16 N2 Ni1 -176.2(3)
N1 Ni1 N2 C16 -7.1(3)
Br1 Ni1 N2 C16 -123.7(2)
Br2 Ni1 N2 C16 98.3(2)
N1 Ni1 N2 C23 173.2(3)
Br1 Ni1 N2 C23 56.6(3)
Br2 Ni1 N2 C23 -81.4(3)
C15 N1 C17 C22 84.6(4)
Ni1 N1 C17 C22 -94.2(4)
C15 N1 C17 C18 -93.3(4)
Ni1 N1 C17 C18 88.0(4)
C18 C17 C22 C21 1.1(6)
N1 C17 C22 C21 -176.6(3)
C18 C17 C22 C31 -179.3(4)
N1 C17 C22 C31 3.0(6)
C22 C17 C18 C19 -1.1(6)
N1 C17 C18 C19 176.7(4)
C22 C17 C18 C29 -180.0(4)
N1 C17 C18 C29 -2.1(6)
C17 C22 C21 C20 -0.5(6)
C31 C22 C21 C20 179.9(4)
C22 C21 C20 C19 -0.1(7)
C22 C21 C20 C30 179.4(5)
C21 C20 C19 C18 0.1(7)
C30 C20 C19 C18 -179.3(5)
C17 C18 C19 C20 0.4(7)
C29 C18 C19 C20 179.3(4)
C16 N2 C23 C24 94.1(4)
Ni1 N2 C23 C24 -86.2(4)
C16 N2 C23 C28 -86.9(4)
Ni1 N2 C23 C28 92.8(4)
C24 C23 C28 C27 0.9(6)
N2 C23 C28 C27 -178.0(3)
C24 C23 C28 C34 -178.3(4)
N2 C23 C28 C34 2.7(5)
C28 C23 C24 C25 -1.7(6)
N2 C23 C24 C25 177.3(3)
C28 C23 C24 C32 175.1(4)
N2 C23 C24 C32 -5.9(6)
C27 C26 C25 C24 0.2(7)
C33 C26 C25 C24 178.9(5)
C23 C24 C25 C26 1.1(6)
C32 C24 C25 C26 -175.8(4)
C25 C26 C27 C28 -1.0(7)
C33 C26 C27 C28 -179.6(4)
C23 C28 C27 C26 0.4(6)
C34 C28 C27 C26 179.7(4)
